data_7229700
loop_
_publ_author_name
'Mohanraj, J.'
'Capria, E.'
'Benevoli, L.'
'Perucchi, A.'
'Demitri, N.'
'Fraleoni-Morgera, A'

_publ_section_title
;
 XRD- and infrared-probed anisotropic thermal expansion properties of an
 organic semiconducting single crystal.
;
_journal_issue 3
_journal_name_full 'Physical chemistry chemical physics : PCCP'
_journal_page_first 1984
_journal_page_last 1992
_journal_paper_doi 10.1039/c7cp05209j
_journal_volume 20
_journal_year 2018
_chemical_formula_moiety 'C7 H5 N O'
_chemical_formula_sum 'C7 H5 N O'
_chemical_formula_weight 119.12
_chemical_name_common 4-hydroxycyanobenzene
_space_group_crystal_system orthorhombic
_space_group_IT_number 60
_space_group_name_Hall '-P 2n 2ab'
_space_group_name_H-M_alt 'P b c n'
_symmetry_space_group_name_Hall '-P 2n 2ab'
_symmetry_space_group_name_H-M 'P b c n'
_atom_sites_solution_hydrogens mixed
_atom_sites_solution_primary direct
_atom_sites_solution_secondary difmap
_audit_creation_method SHELXL-2013
_audit_update_record
;
2017-06-30 deposited with the CCDC.
2017-12-11 downloaded from the CCDC.
;
_cell_angle_alpha 90
_cell_angle_beta 90
_cell_angle_gamma 90
_cell_formula_units_Z 16
_cell_length_a 9.136(2)
_cell_length_b 10.622(1)
_cell_length_c 25.346(3)
_cell_measurement_reflns_used 9369
_cell_measurement_temperature 180(2)
_cell_measurement_theta_max 32.93
_cell_measurement_theta_min 1.87
_cell_volume 2459.6(7)
_computing_cell_refinement 'XDS (Kabsch, 2010)'
_computing_data_collection 'Elettra XRD1 Data Collection SW'
_computing_data_reduction 'XDS - SCALA (Winn, 2011)'
_computing_molecular_graphics 'Coot (Emsley, 2004)'
_computing_publication_material enCIFer/publCIF
_computing_structure_refinement 'SHELXL-2012 (Sheldrick, 2015)'
_computing_structure_solution 'Sir2011 (Burla, 2015)'
_diffrn_ambient_temperature 180(2)
_diffrn_measured_fraction_theta_full 0.972
_diffrn_measured_fraction_theta_max 0.958
_diffrn_measurement_device_type
;
'Huber 4-circles Kappa Goniometer, Pilatus 2M detector'
;
_diffrn_measurement_method 'Rotating crystal'
_diffrn_radiation_type Synchrotron
_diffrn_radiation_wavelength 0.8266
_diffrn_reflns_av_R_equivalents 0.036
_diffrn_reflns_av_unetI/netI 0.0214
_diffrn_reflns_Laue_measured_fraction_full 0.972
_diffrn_reflns_Laue_measured_fraction_max 0.958
_diffrn_reflns_limit_h_max 11
_diffrn_reflns_limit_h_min 0
_diffrn_reflns_limit_k_max 13
_diffrn_reflns_limit_k_min 0
_diffrn_reflns_limit_l_max 32
_diffrn_reflns_limit_l_min 0
_diffrn_reflns_number 12381
_diffrn_reflns_point_group_measured_fraction_full 0.972
_diffrn_reflns_point_group_measured_fraction_max 0.958
_diffrn_reflns_theta_full 29.733
_diffrn_reflns_theta_max 31.102
_diffrn_reflns_theta_min 1.869
_diffrn_source 'Elettra Synchrotron - XRD1 BL'
_diffrn_standards_decay_% 0
_diffrn_standards_interval_count 0
_diffrn_standards_number 0
_exptl_absorpt_coefficient_mu 0.123
_exptl_absorpt_correction_type none
_exptl_crystal_colour colourless
_exptl_crystal_density_diffrn 1.287
_exptl_crystal_description 'thick plate'
_exptl_crystal_F_000 992
_exptl_crystal_size_max 1
_exptl_crystal_size_mid 0.5
_exptl_crystal_size_min 0.25
_refine_diff_density_max 0.223
_refine_diff_density_min -0.213
_refine_diff_density_rms 0.043
_refine_ls_extinction_coef 0.331(11)
_refine_ls_extinction_expression Fc^*^=kFc[1+0.001xFc^2^\l^3^/sin(2\q)]^-1/4^
_refine_ls_extinction_method SHELXL
_refine_ls_goodness_of_fit_ref 1.071
_refine_ls_hydrogen_treatment mixed
_refine_ls_matrix_type full
_refine_ls_number_parameters 172
_refine_ls_number_reflns 2422
_refine_ls_number_restraints 0
_refine_ls_restrained_S_all 1.071
_refine_ls_R_factor_all 0.0397
_refine_ls_R_factor_gt 0.0394
_refine_ls_shift/su_max 0.001
_refine_ls_shift/su_mean 0.000
_refine_ls_structure_factor_coef Fsqd
_refine_ls_weighting_details
;
 w=1/[\s^2^(Fo^2^)+(0.0572P)^2^+0.5496P]
 where P=(Fo^2^+2Fc^2^)/3
;
_refine_ls_weighting_scheme calc
_refine_ls_wR_factor_gt 0.1034
_refine_ls_wR_factor_ref 0.1037
_reflns_Friedel_coverage 0.000
_reflns_number_gt 2397
_reflns_number_total 2422
_reflns_threshold_expression 'I > 2\s(I)'
_cod_data_source_file c7cp05209j2.cif
_cod_data_source_block 4HCB180K
_cod_depositor_comments 'Adding full bibliography for 7229694--7229703.cif.'
_cod_database_code 7229700
_shelx_space_group_comment
;
The symmetry employed for this shelxl refinement is uniquely defined
by the following loop, which should always be used as a source of
symmetry information in preference to the above space-group names.
They are only intended as comments.
;
_shelxl_version_number 2012-9

loop_
_space_group_symop_operation_xyz
'x, y, z'
'-x+1/2, -y+1/2, z+1/2'
'x+1/2, -y+1/2, -z'
'-x, y, -z+1/2'
'-x, -y, -z'
'x-1/2, y-1/2, -z-1/2'
'-x-1/2, y-1/2, z'
'x, -y, z-1/2'

loop_
_atom_site_label
_atom_site_type_symbol
_atom_site_fract_x
_atom_site_fract_y
_atom_site_fract_z
_atom_site_U_iso_or_equiv
_atom_site_adp_type
_atom_site_occupancy
_atom_site_site_symmetry_order
_atom_site_calc_flag
_atom_site_refinement_flags_posn
_atom_site_refinement_flags_adp
O1_1 O 0.25387(9) 0.29638(7) 0.75066(3) 0.0356(2) Uani 1 1 d . .
H1_1 H 0.1918(19) 0.3412(17) 0.7286(7) 0.059(5) Uiso 1 1 d . .
C2_1 C 0.33276(11) 0.37347(10) 0.78200(4) 0.0286(3) Uani 1 1 d . .
C3_1 C 0.43590(12) 0.31812(10) 0.81529(4) 0.0332(3) Uani 1 1 d . .
H3_1 H 0.4481 0.2293 0.8153 0.040 Uiso 1 1 calc R U
C4_1 C 0.52012(13) 0.39175(11) 0.84813(4) 0.0340(3) Uani 1 1 d . .
H4_1 H 0.5905 0.3539 0.8707 0.041 Uiso 1 1 calc R U
C5_1 C 0.50167(12) 0.52213(10) 0.84810(4) 0.0306(3) Uani 1 1 d . .
C6_1 C 0.39906(12) 0.57758(10) 0.81454(4) 0.0320(3) Uani 1 1 d . .
H6_1 H 0.3873 0.6664 0.8143 0.038 Uiso 1 1 calc R U
C7_1 C 0.31473(12) 0.50387(10) 0.78167(4) 0.0302(3) Uani 1 1 d . .
H7_1 H 0.2447 0.5417 0.7589 0.036 Uiso 1 1 calc R U
C8_1 C 0.58453(13) 0.60105(11) 0.88290(4) 0.0359(3) Uani 1 1 d . .
N9_1 N 0.64744(12) 0.66708(10) 0.91064(4) 0.0453(3) Uani 1 1 d . .
O1_2 O 0.29030(10) 0.64004(9) 1.03359(3) 0.0407(3) Uani 1 1 d . .
H1_2 H 0.239(2) 0.7028(19) 1.0468(7) 0.063(5) Uiso 1 1 d . .
C2_2 C 0.21492(11) 0.59416(10) 0.99169(4) 0.0295(3) Uani 1 1 d . .
C3_2 C 0.27221(12) 0.48986(12) 0.96580(4) 0.0352(3) Uani 1 1 d . .
H3_2 H 0.3611 0.4532 0.9777 0.042 Uiso 1 1 calc R U
C4_2 C 0.19997(12) 0.43949(11) 0.92285(4) 0.0347(3) Uani 1 1 d . .
H4_2 H 0.2386 0.3678 0.9053 0.042 Uiso 1 1 calc R U
C5_2 C 0.07000(12) 0.49444(10) 0.90537(4) 0.0299(3) Uani 1 1 d . .
C6_2 C 0.01260(12) 0.59818(10) 0.93176(4) 0.0320(3) Uani 1 1 d . .
H6_2 H -0.0764 0.6349 0.9200 0.038 Uiso 1 1 calc R U
C7_2 C 0.08421(12) 0.64790(10) 0.97480(4) 0.0311(3) Uani 1 1 d . .
H7_2 H 0.0446 0.7185 0.9929 0.037 Uiso 1 1 calc R U
C8_2 C -0.00451(13) 0.44653(11) 0.85970(5) 0.0357(3) Uani 1 1 d . .
N9_2 N -0.06489(13) 0.41123(11) 0.82308(4) 0.0476(3) Uani 1 1 d . .

loop_
_atom_site_aniso_label
_atom_site_aniso_U_11
_atom_site_aniso_U_22
_atom_site_aniso_U_33
_atom_site_aniso_U_23
_atom_site_aniso_U_13
_atom_site_aniso_U_12
O1_1 0.0415(5) 0.0324(4) 0.0329(4) 0.0048(3) -0.0103(3) -0.0077(3)
C2_1 0.0308(5) 0.0318(5) 0.0233(5) 0.0040(4) -0.0006(4) -0.0037(4)
C3_1 0.0404(6) 0.0290(5) 0.0301(5) 0.0048(4) -0.0047(4) 0.0025(4)
C4_1 0.0363(6) 0.0371(6) 0.0284(5) 0.0047(4) -0.0068(4) 0.0050(4)
C5_1 0.0307(5) 0.0356(6) 0.0255(5) -0.0003(4) -0.0025(4) 0.0003(4)
C6_1 0.0359(6) 0.0297(5) 0.0304(5) 0.0015(4) -0.0033(4) 0.0026(4)
C7_1 0.0304(5) 0.0323(6) 0.0280(5) 0.0059(4) -0.0046(4) 0.0018(4)
C8_1 0.0361(6) 0.0386(6) 0.0329(6) -0.0007(4) -0.0053(5) 0.0042(5)
N9_1 0.0485(6) 0.0429(6) 0.0445(6) -0.0092(5) -0.0154(5) 0.0032(5)
O1_2 0.0410(5) 0.0449(5) 0.0362(5) -0.0125(4) -0.0108(3) 0.0038(4)
C2_2 0.0306(5) 0.0329(5) 0.0250(5) -0.0009(4) -0.0004(4) -0.0031(4)
C3_2 0.0307(6) 0.0427(6) 0.0321(6) -0.0045(5) -0.0040(4) 0.0083(5)
C4_2 0.0352(6) 0.0397(6) 0.0294(5) -0.0072(4) 0.0010(4) 0.0066(5)
C5_2 0.0311(5) 0.0342(5) 0.0244(5) 0.0009(4) -0.0008(4) -0.0035(4)
C6_2 0.0287(5) 0.0320(5) 0.0353(6) 0.0028(4) -0.0030(4) 0.0017(4)
C7_2 0.0314(5) 0.0279(5) 0.0340(5) -0.0020(4) 0.0015(4) 0.0011(4)
C8_2 0.0367(6) 0.0393(6) 0.0310(6) 0.0002(4) -0.0035(5) -0.0006(5)
N9_2 0.0520(7) 0.0526(7) 0.0382(6) -0.0052(5) -0.0141(5) -0.0012(5)

loop_
_atom_type_symbol
_atom_type_description
_atom_type_scat_dispersion_real
_atom_type_scat_dispersion_imag
_atom_type_scat_source
C C -0.0020 0.0023 'International Tables Vol C Tables 4.2.6.8 and 6.1.1.4'
N N -0.0031 0.0047 'International Tables Vol C Tables 4.2.6.8 and 6.1.1.4'
O O -0.0042 0.0085 'International Tables Vol C Tables 4.2.6.8 and 6.1.1.4'
H H 0.0000 0.0000 'International Tables Vol C Tables 4.2.6.8 and 6.1.1.4'

loop_
_geom_angle_atom_site_label_1
_geom_angle_atom_site_label_2
_geom_angle_atom_site_label_3
_geom_angle
C2_1 O1_1 H1_1 111.7(11)
O1_1 C2_1 C7_1 122.41(9)
O1_1 C2_1 C3_1 117.47(10)
C7_1 C2_1 C3_1 120.13(10)
C4_1 C3_1 C2_1 120.25(10)
C4_1 C3_1 H3_1 119.9
C2_1 C3_1 H3_1 119.9
C3_1 C4_1 C5_1 119.72(10)
C3_1 C4_1 H4_1 120.1
C5_1 C4_1 H4_1 120.1
C4_1 C5_1 C6_1 120.02(10)
C4_1 C5_1 C8_1 121.09(10)
C6_1 C5_1 C8_1 118.88(10)
C7_1 C6_1 C5_1 120.25(10)
C7_1 C6_1 H6_1 119.9
C5_1 C6_1 H6_1 119.9
C6_1 C7_1 C2_1 119.63(10)
C6_1 C7_1 H7_1 120.2
C2_1 C7_1 H7_1 120.2
N9_1 C8_1 C5_1 177.82(12)
C2_2 O1_2 H1_2 107.4(12)
O1_2 C2_2 C3_2 117.70(10)
O1_2 C2_2 C7_2 121.96(10)
C3_2 C2_2 C7_2 120.33(10)
C4_2 C3_2 C2_2 120.07(10)
C4_2 C3_2 H3_2 120.0
C2_2 C3_2 H3_2 120.0
C3_2 C4_2 C5_2 119.66(10)
C3_2 C4_2 H4_2 120.2
C5_2 C4_2 H4_2 120.2
C6_2 C5_2 C4_2 119.95(10)
C6_2 C5_2 C8_2 119.30(10)
C4_2 C5_2 C8_2 120.74(10)
C7_2 C6_2 C5_2 120.35(10)
C7_2 C6_2 H6_2 119.8
C5_2 C6_2 H6_2 119.8
C6_2 C7_2 C2_2 119.62(10)
C6_2 C7_2 H7_2 120.2
C2_2 C7_2 H7_2 120.2
N9_2 C8_2 C5_2 178.38(13)

loop_
_geom_bond_atom_site_label_1
_geom_bond_atom_site_label_2
_geom_bond_distance
O1_1 C2_1 1.3495(13)
O1_1 H1_1 0.928(18)
C2_1 C7_1 1.3949(16)
C2_1 C3_1 1.3949(15)
C3_1 C4_1 1.3771(16)
C3_1 H3_1 0.9500
C4_1 C5_1 1.3952(16)
C4_1 H4_1 0.9500
C5_1 C6_1 1.3961(15)
C5_1 C8_1 1.4332(15)
C6_1 C7_1 1.3785(16)
C6_1 H6_1 0.9500
C7_1 H7_1 0.9500
C8_1 N9_1 1.1474(16)
O1_2 C2_2 1.3563(13)
O1_2 H1_2 0.88(2)
C2_2 C3_2 1.3899(16)
C2_2 C7_2 1.3911(15)
C3_2 C4_2 1.3810(16)
C3_2 H3_2 0.9500
C4_2 C5_2 1.3954(16)
C4_2 H4_2 0.9500
C5_2 C6_2 1.3916(16)
C5_2 C8_2 1.4360(15)
C6_2 C7_2 1.3774(15)
C6_2 H6_2 0.9500
C7_2 H7_2 0.9500
C8_2 N9_2 1.1429(16)

loop_
_geom_torsion_atom_site_label_1
_geom_torsion_atom_site_label_2
_geom_torsion_atom_site_label_3
_geom_torsion_atom_site_label_4
_geom_torsion
O1_1 C2_1 C3_1 C4_1 179.83(10)
C7_1 C2_1 C3_1 C4_1 0.22(17)
C2_1 C3_1 C4_1 C5_1 0.16(17)
C3_1 C4_1 C5_1 C6_1 -0.55(16)
C3_1 C4_1 C5_1 C8_1 178.15(11)
C4_1 C5_1 C6_1 C7_1 0.57(17)
C8_1 C5_1 C6_1 C7_1 -178.16(10)
C5_1 C6_1 C7_1 C2_1 -0.19(17)
O1_1 C2_1 C7_1 C6_1 -179.79(10)
C3_1 C2_1 C7_1 C6_1 -0.21(16)
O1_2 C2_2 C3_2 C4_2 -179.89(10)
C7_2 C2_2 C3_2 C4_2 0.46(17)
C2_2 C3_2 C4_2 C5_2 0.50(18)
C3_2 C4_2 C5_2 C6_2 -1.07(17)
C3_2 C4_2 C5_2 C8_2 177.84(10)
C4_2 C5_2 C6_2 C7_2 0.67(17)
C8_2 C5_2 C6_2 C7_2 -178.25(10)
C5_2 C6_2 C7_2 C2_2 0.30(16)
O1_2 C2_2 C7_2 C6_2 179.50(10)
C3_2 C2_2 C7_2 C6_2 -0.87(17)
